data_1505316
loop_
_publ_author_name
'Xie, Ling-Hai'
'Hou, Xiao-Ya'
'Hua, Yu-Ran'
'Huang, Yan-Qin'
'Zhao, Bao-Min'
'Liu, Feng'
'Peng, Bo'
'Wei, Wei'
'Huang, Wei'

_publ_section_title
;
 An effective strategy to tune supramolecular interaction via a
 spiro-bridged spacer in oligothiophene-S,S-dioxides and their anomalous
 photoluminescent behavior.
;
_journal_issue 9
_journal_name_full 'Organic letters'
_journal_page_first 1619
_journal_page_last 1622
_journal_paper_doi 10.1021/ol070006u
_journal_volume 9
_journal_year 2007
_chemical_formula_sum 'C33 H40 O2 S2 Si2'
_chemical_formula_weight 588.95
_chemical_name_systematic
; 
 ? 
;
_space_group_IT_number 2
_symmetry_cell_setting triclinic
_symmetry_space_group_name_Hall '-P 1'
_symmetry_space_group_name_H-M 'P -1'
_atom_sites_solution_hydrogens geom
_atom_sites_solution_primary direct
_atom_sites_solution_secondary difmap
_audit_creation_method SHELXL-97
_cell_angle_alpha 80.74(5)
_cell_angle_beta 86.74(5)
_cell_angle_gamma 79.99(6)
_cell_formula_units_Z 4
_cell_length_a 12.45(4)
_cell_length_b 12.94(4)
_cell_length_c 22.63(7)
_cell_measurement_reflns_used 801
_cell_measurement_temperature 293(2)
_cell_measurement_theta_max 16.54
_cell_measurement_theta_min 2.23
_cell_volume 3542(19)
_computing_cell_refinement 'Bruker SMART'
_computing_data_collection 'Bruker SMART'
_computing_data_reduction 'Bruker SAINT'
_computing_molecular_graphics 'Bruker SHELXTL'
_computing_publication_material 'Bruker SHELXTL'
_computing_structure_refinement 'SHELXL-97 (Sheldrick, 1997)'
_computing_structure_solution 'SHELXS-97 (Sheldrick, 1990)'
_diffrn_ambient_temperature 293(2)
_diffrn_measured_fraction_theta_full 0.984
_diffrn_measured_fraction_theta_max 0.984
_diffrn_measurement_device_type 'CCD area detector'
_diffrn_measurement_method 'phi and omega scans'
_diffrn_radiation_monochromator graphite
_diffrn_radiation_source 'fine-focus sealed tube'
_diffrn_radiation_type MoK\a
_diffrn_radiation_wavelength 0.71073
_diffrn_reflns_av_R_equivalents 0.1938
_diffrn_reflns_av_sigmaI/netI 0.7951
_diffrn_reflns_limit_h_max 14
_diffrn_reflns_limit_h_min -14
_diffrn_reflns_limit_k_max 15
_diffrn_reflns_limit_k_min -15
_diffrn_reflns_limit_l_max 21
_diffrn_reflns_limit_l_min -26
_diffrn_reflns_number 16005
_diffrn_reflns_theta_full 25.01
_diffrn_reflns_theta_max 25.01
_diffrn_reflns_theta_min 0.91
_diffrn_standards_decay_% 9.93
_exptl_absorpt_coefficient_mu 0.243
_exptl_absorpt_correction_T_max 0.9952
_exptl_absorpt_correction_T_min 0.9644
_exptl_absorpt_correction_type multi-scan
_exptl_absorpt_process_details sadabs
_exptl_crystal_density_diffrn 1.104
_exptl_crystal_density_meas 0
_exptl_crystal_density_method 'not measured'
_exptl_crystal_F_000 1256
_exptl_crystal_size_max 0.15
_exptl_crystal_size_mid 0.10
_exptl_crystal_size_min 0.02
_refine_diff_density_max 0.542
_refine_diff_density_min -0.433
_refine_diff_density_rms 0.096
_refine_ls_extinction_method none
_refine_ls_goodness_of_fit_ref 0.556
_refine_ls_hydrogen_treatment mixed
_refine_ls_matrix_type full
_refine_ls_number_parameters 703
_refine_ls_number_reflns 12289
_refine_ls_number_restraints 0
_refine_ls_restrained_S_all 0.556
_refine_ls_R_factor_all 0.2879
_refine_ls_R_factor_gt 0.0715
_refine_ls_shift/su_max 0.354
_refine_ls_shift/su_mean 0.025
_refine_ls_structure_factor_coef Fsqd
_refine_ls_weighting_details 'calc w=1/[\s^2^(Fo^2^)+(0.0900P)^2^+0.0000P] where P=(Fo^2^+2Fc^2^)/3'
_refine_ls_weighting_scheme calc
_refine_ls_wR_factor_gt 0.1559
_refine_ls_wR_factor_ref 0.2273
_reflns_number_gt 2110
_reflns_number_total 12289
_reflns_threshold_expression >2sigma(I)
_cod_data_source_file ol070006usi20070216_014230.cif
_cod_data_source_block 51115b
_cod_depositor_comments
;
The following automatic conversions were performed:

'_symmetry_cell_setting' value 'Triclinic' changed to 'triclinic'
according to /home/saulius/struct/CIF-dictionaries/cif_core.dic
dictionary named 'cif_core.dic' version 2.4.1 from 2010-06-29.

Automatic conversion script
Id: cif_fix_values 1715 2011-07-08 13:25:40Z adriana 
;
_cod_original_cell_volume 3543(18)
_cod_original_sg_symbol_H-M P-1
_cod_database_code 1505316

loop_
_symmetry_equiv_pos_as_xyz
'x, y, z'
'-x, -y, -z'

loop_
_atom_site_label
_atom_site_type_symbol
_atom_site_fract_x
_atom_site_fract_y
_atom_site_fract_z
_atom_site_U_iso_or_equiv
_atom_site_adp_type
_atom_site_occupancy
_atom_site_symmetry_multiplicity
_atom_site_calc_flag
_atom_site_refinement_flags
S1 S 0.4646(2) 0.9024(2) 0.28453(12) 0.0669(8) Uani 1 1 d .
S2 S 0.2765(2) 0.8220(2) 0.07286(11) 0.0799(10) Uani 1 1 d .
Si1 Si 0.4181(2) 0.7965(2) 0.42374(12) 0.0733(10) Uani 1 1 d .
Si2 Si 0.1311(2) 0.6461(3) 0.06875(14) 0.0863(11) Uani 1 1 d .
O1 O 0.5842(6) 0.8602(6) 0.2824(3) 0.127(3) Uani 1 1 d .
O2 O 0.4271(6) 1.0100(6) 0.2913(3) 0.121(3) Uani 1 1 d .
C1 C 0.3175(8) 0.8964(9) 0.4561(5) 0.075(3) Uani 1 1 d .
C2 C 0.3277(9) 0.8800(9) 0.5263(4) 0.126(5) Uani 1 1 d .
H2A H 0.2762 0.9331 0.5426 0.190 Uiso 1 1 calc R
H2B H 0.4003 0.8862 0.5358 0.190 Uiso 1 1 calc R
H2C H 0.3129 0.8108 0.5432 0.190 Uiso 1 1 calc R
C3 C 0.3319(9) 1.0085(10) 0.4340(5) 0.152(6) Uani 1 1 d .
H3A H 0.2774 1.0559 0.4527 0.229 Uiso 1 1 calc R
H3B H 0.3244 1.0233 0.3914 0.229 Uiso 1 1 calc R
H3C H 0.4031 1.0182 0.4438 0.229 Uiso 1 1 calc R
C4 C 0.2001(8) 0.8896(10) 0.4408(6) 0.174(6) Uani 1 1 d .
H4A H 0.1498 0.9430 0.4577 0.261 Uiso 1 1 calc R
H4B H 0.1839 0.8207 0.4572 0.261 Uiso 1 1 calc R
H4C H 0.1935 0.9008 0.3981 0.261 Uiso 1 1 calc R
C5 C 0.5651(7) 0.8082(8) 0.4372(4) 0.121(4) Uani 1 1 d .
H5A H 0.5756 0.8009 0.4795 0.181 Uiso 1 1 calc R
H5B H 0.5797 0.8763 0.4181 0.181 Uiso 1 1 calc R
H5C H 0.6140 0.7532 0.4209 0.181 Uiso 1 1 calc R
C6 C 0.3952(10) 0.6589(7) 0.4546(4) 0.131(5) Uani 1 1 d .
H6A H 0.4046 0.6462 0.4971 0.197 Uiso 1 1 calc R
H6B H 0.4468 0.6085 0.4362 0.197 Uiso 1 1 calc R
H6C H 0.3225 0.6512 0.4463 0.197 Uiso 1 1 calc R
C7 C 0.3989(7) 0.8129(7) 0.3384(4) 0.064(3) Uani 1 1 d .
C8 C 0.3386(7) 0.7671(7) 0.3062(5) 0.073(3) Uani 1 1 d .
H8A H 0.2976 0.7165 0.3244 0.088 Uiso 1 1 calc R
C9 C 0.3399(7) 0.8005(7) 0.2400(4) 0.057(3) Uani 1 1 d .
C10 C 0.4047(7) 0.8729(7) 0.2214(4) 0.057(3) Uani 1 1 d .
C11 C 0.2892(7) 0.7773(8) 0.1870(4) 0.061(3) Uani 1 1 d .
C12 C 0.2235(7) 0.7054(7) 0.1702(4) 0.071(3) Uani 1 1 d .
H12A H 0.1961 0.6538 0.1975 0.085 Uiso 1 1 calc R
C13 C 0.2057(7) 0.7209(7) 0.1097(4) 0.060(3) Uani 1 1 d .
C14 C 0.3228(6) 0.8430(7) 0.1381(4) 0.056(3) Uani 1 1 d .
C15 C 0.1134(10) 0.5231(9) 0.1231(4) 0.164(6) Uani 1 1 d .
H15A H 0.0720 0.5431 0.1578 0.246 Uiso 1 1 calc R
H15B H 0.1837 0.4843 0.1350 0.246 Uiso 1 1 calc R
H15C H 0.0755 0.4792 0.1042 0.246 Uiso 1 1 calc R
C16 C -0.0004(8) 0.7289(11) 0.0475(6) 0.217(9) Uani 1 1 d .
H16A H -0.0401 0.7482 0.0828 0.326 Uiso 1 1 calc R
H16B H -0.0419 0.6899 0.0274 0.326 Uiso 1 1 calc R
H16C H 0.0121 0.7920 0.0213 0.326 Uiso 1 1 calc R
C17 C 0.2103(8) 0.6022(9) 0.0004(5) 0.079(3) Uani 1 1 d .
C18 C 0.3254(10) 0.5593(8) 0.0153(5) 0.139(5) Uani 1 1 d .
H18A H 0.3651 0.5394 -0.0198 0.209 Uiso 1 1 calc R
H18B H 0.3282 0.4981 0.0458 0.209 Uiso 1 1 calc R
H18C H 0.3574 0.6125 0.0297 0.209 Uiso 1 1 calc R
C19 C 0.1540(8) 0.5262(8) -0.0260(5) 0.135(5) Uani 1 1 d .
H19A H 0.1950 0.5053 -0.0606 0.203 Uiso 1 1 calc R
H19B H 0.0819 0.5606 -0.0374 0.203 Uiso 1 1 calc R
H19C H 0.1493 0.4645 0.0033 0.203 Uiso 1 1 calc R
C20 C 0.2108(9) 0.7025(10) -0.0509(5) 0.135(5) Uani 1 1 d .
H20A H 0.2525 0.6808 -0.0851 0.203 Uiso 1 1 calc R
H20B H 0.2429 0.7554 -0.0363 0.203 Uiso 1 1 calc R
H20C H 0.1372 0.7316 -0.0622 0.203 Uiso 1 1 calc R
C21 C 0.4044(8) 0.9100(9) 0.1537(4) 0.057(3) Uani 1 1 d .
C22 C 0.5214(9) 0.8795(11) 0.1230(4) 0.068(3) Uani 1 1 d .
C23 C 0.5876(9) 0.7826(9) 0.1214(5) 0.083(4) Uani 1 1 d .
H23A H 0.5690 0.7209 0.1436 0.100 Uiso 1 1 calc R
C24 C 0.6859(10) 0.7790(13) 0.0847(6) 0.123(6) Uani 1 1 d .
H24A H 0.7346 0.7156 0.0854 0.148 Uiso 1 1 calc R
C25 C 0.7086(12) 0.8717(14) 0.0477(7) 0.124(7) Uani 1 1 d .
H25A H 0.7687 0.8687 0.0213 0.149 Uiso 1 1 calc R
C26 C 0.6427(11) 0.9636(14) 0.0510(5) 0.115(6) Uani 1 1 d .
H26A H 0.6633 1.0244 0.0287 0.138 Uiso 1 1 calc R
C27 C 0.5440(10) 0.9769(11) 0.0855(5) 0.072(3) Uani 1 1 d .
C28 C 0.4570(12) 1.0665(13) 0.0941(5) 0.083(4) Uani 1 1 d .
C29 C 0.4394(12) 1.1732(12) 0.0667(7) 0.110(5) Uani 1 1 d .
H29A H 0.4892 1.1993 0.0385 0.132 Uiso 1 1 calc R
C30 C 0.3485(18) 1.2364(13) 0.0825(7) 0.136(7) Uani 1 1 d .
H30A H 0.3403 1.3084 0.0672 0.163 Uiso 1 1 calc R
C31 C 0.2644(13) 1.2005(16) 0.1209(7) 0.139(6) Uani 1 1 d .
H31A H 0.2017 1.2474 0.1289 0.167 Uiso 1 1 calc R
C32 C 0.2770(9) 1.0916(11) 0.1471(6) 0.097(4) Uani 1 1 d .
H32A H 0.2229 1.0646 0.1718 0.117 Uiso 1 1 calc R
C33 C 0.3705(10) 1.0304(11) 0.1345(5) 0.073(3) Uani 1 1 d .
S3 S 0.24509(19) 0.4238(2) 0.34248(14) 0.0651(8) Uani 1 1 d .
S4 S -0.09481(18) 0.1773(2) 0.33768(11) 0.0677(8) Uani 1 1 d .
Si3 Si 0.5007(2) 0.3472(2) 0.29989(12) 0.0665(9) Uani 1 1 d .
Si4 Si -0.0694(2) -0.0406(2) 0.28615(12) 0.0592(9) Uani 1 1 d .
O3 O 0.2701(5) 0.4216(5) 0.4045(3) 0.102(3) Uani 1 1 d .
O4 O 0.2210(4) 0.5287(5) 0.3045(3) 0.088(2) Uani 1 1 d .
C34 C 0.5254(8) 0.4174(10) 0.2207(5) 0.082(3) Uani 1 1 d .
C35 C 0.4597(10) 0.5232(12) 0.2050(6) 0.209(8) Uani 1 1 d .
H35A H 0.4769 0.5517 0.1644 0.314 Uiso 1 1 calc R
H35B H 0.4755 0.5693 0.2314 0.314 Uiso 1 1 calc R
H35C H 0.3836 0.5177 0.2088 0.314 Uiso 1 1 calc R
C36 C 0.6574(8) 0.4138(9) 0.2138(5) 0.130(5) Uani 1 1 d .
H36A H 0.6755 0.4478 0.1744 0.195 Uiso 1 1 calc R
H36B H 0.6936 0.3412 0.2195 0.195 Uiso 1 1 calc R
H36C H 0.6807 0.4502 0.2432 0.195 Uiso 1 1 calc R
C37 C 0.5109(9) 0.3356(11) 0.1748(4) 0.175(7) Uani 1 1 d .
H37A H 0.5221 0.3685 0.1343 0.263 Uiso 1 1 calc R
H37B H 0.4386 0.3184 0.1798 0.263 Uiso 1 1 calc R
H37C H 0.5634 0.2718 0.1834 0.263 Uiso 1 1 calc R
C38 C 0.5788(7) 0.2089(7) 0.3141(4) 0.102(4) Uani 1 1 d .
H38A H 0.5645 0.1775 0.3545 0.153 Uiso 1 1 calc R
H38B H 0.6554 0.2109 0.3082 0.153 Uiso 1 1 calc R
H38C H 0.5566 0.1675 0.2868 0.153 Uiso 1 1 calc R
C39 C 0.5299(8) 0.4299(9) 0.3552(4) 0.140(5) Uani 1 1 d .
H39A H 0.5181 0.3942 0.3951 0.210 Uiso 1 1 calc R
H39B H 0.4824 0.4973 0.3491 0.210 Uiso 1 1 calc R
H39C H 0.6044 0.4407 0.3501 0.210 Uiso 1 1 calc R
C40 C 0.3462(6) 0.3403(7) 0.3080(4) 0.049(3) Uani 1 1 d .
C41 C 0.3074(7) 0.2519(8) 0.2944(4) 0.078(3) Uani 1 1 d .
H41A H 0.3482 0.1960 0.2776 0.093 Uiso 1 1 calc R
C42 C 0.1852(7) 0.2636(7) 0.3121(4) 0.048(2) Uani 1 1 d .
C43 C 0.1428(7) 0.3463(7) 0.3372(4) 0.051(3) Uani 1 1 d .
C44 C 0.1018(7) 0.1942(8) 0.3103(4) 0.044(2) Uani 1 1 d .
C45 C 0.0909(7) 0.0975(8) 0.2926(4) 0.065(3) Uani 1 1 d .
H45A H 0.1471 0.0528 0.2760 0.079 Uiso 1 1 calc R
C46 C -0.0148(7) 0.0777(6) 0.3033(3) 0.051(3) Uani 1 1 d .
C47 C 0.0102(7) 0.2485(7) 0.3347(4) 0.051(3) Uani 1 1 d .
C48 C -0.1870(6) -0.0599(7) 0.3397(4) 0.079(3) Uani 1 1 d .
H48A H -0.1623 -0.0722 0.3800 0.118 Uiso 1 1 calc R
H48B H -0.2172 -0.1199 0.3323 0.118 Uiso 1 1 calc R
H48C H -0.2420 0.0026 0.3342 0.118 Uiso 1 1 calc R
C49 C 0.0398(6) -0.1594(6) 0.2980(4) 0.071(3) Uani 1 1 d .
H49A H 0.0615 -0.1721 0.3389 0.107 Uiso 1 1 calc R
H49B H 0.1015 -0.1473 0.2720 0.107 Uiso 1 1 calc R
H49C H 0.0128 -0.2202 0.2892 0.107 Uiso 1 1 calc R
C50 C -0.1112(8) -0.0160(8) 0.2046(4) 0.068(3) Uani 1 1 d .
C51 C -0.2064(9) 0.0783(10) 0.1931(4) 0.133(5) Uani 1 1 d .
H51A H -0.2260 0.0888 0.1519 0.199 Uiso 1 1 calc R
H51B H -0.1842 0.1414 0.2020 0.199 Uiso 1 1 calc R
H51C H -0.2681 0.0632 0.2184 0.199 Uiso 1 1 calc R
C52 C -0.0173(8) 0.0071(9) 0.1597(4) 0.124(5) Uani 1 1 d .
H52A H -0.0432 0.0190 0.1196 0.186 Uiso 1 1 calc R
H52B H 0.0411 -0.0525 0.1641 0.186 Uiso 1 1 calc R
H52C H 0.0088 0.0691 0.1673 0.186 Uiso 1 1 calc R
C53 C -0.1487(8) -0.1184(8) 0.1905(4) 0.121(5) Uani 1 1 d .
H53A H -0.1707 -0.1072 0.1497 0.182 Uiso 1 1 calc R
H53B H -0.2090 -0.1340 0.2167 0.182 Uiso 1 1 calc R
H53C H -0.0893 -0.1769 0.1964 0.182 Uiso 1 1 calc R
C54 C 0.0225(7) 0.3473(8) 0.3570(4) 0.051(3) Uani 1 1 d .
C55 C -0.0564(8) 0.4477(9) 0.3320(6) 0.065(3) Uani 1 1 d .
C56 C -0.0729(10) 0.4911(11) 0.2707(7) 0.089(4) Uani 1 1 d .
H56A H -0.0319 0.4606 0.2404 0.107 Uiso 1 1 calc R
C57 C -0.1520(13) 0.5801(15) 0.2577(7) 0.124(6) Uani 1 1 d .
H57A H -0.1624 0.6088 0.2176 0.149 Uiso 1 1 calc R
C58 C -0.2168(12) 0.6295(10) 0.3002(8) 0.112(5) Uani 1 1 d .
H58A H -0.2689 0.6893 0.2891 0.134 Uiso 1 1 calc R
C59 C -0.2008(10) 0.5852(12) 0.3620(7) 0.104(4) Uani 1 1 d .
H59A H -0.2427 0.6160 0.3919 0.125 Uiso 1 1 calc R
C60 C -0.1190(9) 0.4922(10) 0.3773(6) 0.063(3) Uani 1 1 d .
C61 C -0.0822(8) 0.4291(9) 0.4360(5) 0.063(3) Uani 1 1 d .
C62 C -0.1147(9) 0.4396(10) 0.4978(7) 0.095(4) Uani 1 1 d .
H62A H -0.1714 0.4918 0.5073 0.114 Uiso 1 1 calc R
C63 C -0.0540(12) 0.3643(12) 0.5442(6) 0.099(5) Uani 1 1 d .
H63A H -0.0720 0.3692 0.5842 0.119 Uiso 1 1 calc R
C64 C 0.0258(11) 0.2894(11) 0.5308(7) 0.116(5) Uani 1 1 d .
H64A H 0.0629 0.2442 0.5621 0.139 Uiso 1 1 calc R
C65 C 0.0569(9) 0.2751(9) 0.4725(6) 0.078(3) Uani 1 1 d .
H65A H 0.1114 0.2197 0.4646 0.094 Uiso 1 1 calc R
C66 C 0.0028(8) 0.3481(8) 0.4250(5) 0.057(3) Uani 1 1 d .

loop_
_atom_site_aniso_label
_atom_site_aniso_U_11
_atom_site_aniso_U_22
_atom_site_aniso_U_33
_atom_site_aniso_U_23
_atom_site_aniso_U_13
_atom_site_aniso_U_12
S1 0.0616(19) 0.080(2) 0.0679(19) -0.0234(18) 0.0080(16) -0.0265(18)
S2 0.100(2) 0.109(2) 0.0501(17) -0.0115(17) 0.0032(15) -0.073(2)
Si1 0.079(2) 0.094(3) 0.0543(19) -0.0200(19) -0.0013(17) -0.0282(19)
Si2 0.079(2) 0.127(3) 0.076(2) -0.045(2) 0.0145(18) -0.059(2)
O1 0.115(7) 0.143(7) 0.131(7) -0.024(6) 0.012(6) -0.045(6)
O2 0.151(7) 0.075(6) 0.150(7) -0.062(6) 0.022(6) -0.024(5)
C1 0.079(8) 0.080(9) 0.081(9) -0.052(8) 0.005(6) -0.016(7)
C2 0.149(11) 0.145(12) 0.069(8) -0.024(8) -0.009(8) 0.028(9)
C3 0.165(13) 0.149(14) 0.158(13) -0.105(12) 0.019(10) 0.002(11)
C4 0.066(9) 0.280(18) 0.204(15) -0.140(14) 0.033(9) -0.028(10)
C5 0.060(7) 0.188(13) 0.120(10) -0.063(9) -0.041(7) 0.008(8)
C6 0.232(14) 0.077(9) 0.087(9) -0.008(7) 0.008(9) -0.040(9)
C7 0.076(7) 0.084(8) 0.035(6) 0.004(6) 0.008(5) -0.041(6)
C8 0.056(7) 0.092(9) 0.089(9) -0.027(7) -0.013(6) -0.042(6)
C9 0.068(7) 0.068(8) 0.037(7) -0.002(6) 0.019(6) -0.029(6)
C10 0.056(6) 0.076(8) 0.055(7) -0.025(6) 0.005(5) -0.039(6)
C11 0.059(6) 0.092(9) 0.033(6) -0.005(6) 0.008(5) -0.024(6)
C12 0.074(7) 0.088(8) 0.071(8) -0.011(7) -0.007(6) -0.070(7)
C13 0.064(7) 0.071(8) 0.057(7) -0.025(6) 0.001(6) -0.031(6)
C14 0.051(6) 0.066(7) 0.067(8) -0.022(6) 0.018(5) -0.046(6)
C15 0.258(16) 0.193(14) 0.087(9) -0.017(9) 0.023(10) -0.178(13)
C16 0.055(8) 0.36(2) 0.290(19) -0.247(18) -0.036(10) 0.012(11)
C17 0.062(7) 0.103(10) 0.076(8) -0.035(8) 0.000(7) -0.005(7)
C18 0.151(13) 0.106(11) 0.177(14) -0.069(10) 0.005(11) -0.025(10)
C19 0.144(11) 0.151(12) 0.148(12) -0.106(10) 0.021(9) -0.058(10)
C20 0.183(13) 0.183(14) 0.062(8) -0.027(10) 0.013(8) -0.088(11)
C21 0.064(7) 0.067(9) 0.043(7) -0.016(6) 0.007(5) -0.016(7)
C22 0.074(9) 0.100(11) 0.050(7) -0.025(8) -0.005(6) -0.055(8)
C23 0.073(9) 0.072(10) 0.103(10) -0.018(8) 0.000(8) -0.008(7)
C24 0.063(9) 0.215(19) 0.110(12) -0.084(13) 0.016(9) -0.024(11)
C25 0.064(10) 0.19(2) 0.122(14) -0.047(13) 0.031(10) -0.030(11)
C26 0.088(11) 0.25(2) 0.044(7) -0.029(11) 0.023(8) -0.119(12)
C27 0.093(10) 0.077(11) 0.060(8) -0.018(8) -0.015(8) -0.043(9)
C28 0.120(12) 0.104(13) 0.046(8) -0.006(8) -0.018(8) -0.075(11)
C29 0.148(14) 0.050(12) 0.131(13) 0.014(10) -0.028(12) -0.032(10)
C30 0.25(2) 0.068(13) 0.106(13) 0.002(11) -0.048(15) -0.067(15)
C31 0.171(17) 0.141(18) 0.118(14) -0.033(13) -0.032(12) -0.039(14)
C32 0.074(9) 0.060(10) 0.143(12) -0.024(9) 0.023(8) 0.028(8)
C33 0.086(9) 0.089(11) 0.059(8) -0.011(8) -0.013(7) -0.052(9)
S3 0.0496(17) 0.077(2) 0.081(2) -0.0354(19) 0.0187(15) -0.0269(17)
S4 0.0490(16) 0.081(2) 0.085(2) -0.0324(17) 0.0220(14) -0.0322(15)
Si3 0.0467(17) 0.093(3) 0.071(2) -0.0274(19) 0.0088(15) -0.0323(18)
Si4 0.0506(18) 0.069(2) 0.067(2) -0.0246(17) 0.0068(15) -0.0250(17)
O3 0.069(5) 0.169(7) 0.099(6) -0.074(6) 0.025(4) -0.066(5)
O4 0.062(4) 0.051(5) 0.149(7) -0.013(5) 0.027(4) -0.010(4)
C34 0.070(8) 0.109(10) 0.072(8) -0.004(8) 0.012(6) -0.037(7)
C35 0.140(13) 0.177(17) 0.235(17) 0.123(14) 0.067(12) 0.021(12)
C36 0.097(9) 0.191(13) 0.117(10) -0.020(9) 0.049(8) -0.083(9)
C37 0.157(12) 0.34(2) 0.068(9) -0.046(12) 0.016(8) -0.155(14)
C38 0.062(7) 0.083(9) 0.152(11) -0.003(8) 0.005(7) -0.006(6)
C39 0.105(9) 0.237(14) 0.134(10) -0.120(11) 0.019(8) -0.102(10)
C40 0.035(5) 0.060(7) 0.062(7) -0.025(6) 0.010(5) -0.022(5)
C41 0.059(7) 0.126(10) 0.053(7) -0.030(7) 0.029(5) -0.023(7)
C42 0.048(7) 0.049(7) 0.045(6) -0.016(5) 0.007(5) -0.002(6)
C43 0.047(6) 0.061(7) 0.058(6) -0.023(6) 0.021(5) -0.041(6)
C44 0.029(6) 0.054(7) 0.049(6) -0.013(5) 0.006(5) -0.008(6)
C45 0.053(7) 0.080(8) 0.072(7) -0.031(6) 0.025(5) -0.026(6)
C46 0.053(6) 0.055(7) 0.056(6) -0.027(5) 0.014(5) -0.028(5)
C47 0.047(6) 0.056(7) 0.064(7) -0.020(6) 0.016(5) -0.037(6)
C48 0.062(6) 0.088(8) 0.092(8) -0.015(6) 0.023(6) -0.039(6)
C49 0.050(6) 0.086(8) 0.080(7) -0.022(6) 0.003(5) -0.008(6)
C50 0.064(7) 0.061(8) 0.074(8) -0.006(6) -0.012(6) 0.009(6)
C51 0.129(11) 0.189(15) 0.089(9) -0.018(10) -0.017(9) -0.048(11)
C52 0.102(9) 0.214(14) 0.069(8) -0.018(9) 0.024(7) -0.072(9)
C53 0.144(11) 0.156(12) 0.100(9) -0.061(9) -0.014(8) -0.084(9)
C54 0.039(6) 0.052(8) 0.063(7) -0.023(6) 0.022(5) -0.008(6)
C55 0.048(7) 0.080(10) 0.082(9) -0.037(9) 0.028(7) -0.042(7)
C56 0.059(9) 0.106(12) 0.107(13) -0.023(10) 0.007(8) -0.022(8)
C57 0.112(14) 0.178(19) 0.110(13) -0.034(13) 0.013(12) -0.095(13)
C58 0.118(13) 0.074(11) 0.139(14) 0.023(11) -0.030(12) -0.032(9)
C59 0.064(9) 0.109(13) 0.152(14) -0.045(11) 0.027(9) -0.037(9)
C60 0.034(7) 0.061(9) 0.100(11) -0.023(8) 0.022(7) -0.022(6)
C61 0.050(7) 0.060(9) 0.091(10) -0.034(8) 0.033(7) -0.036(7)
C62 0.069(9) 0.109(12) 0.140(12) -0.082(11) 0.061(9) -0.066(9)
C63 0.134(14) 0.120(15) 0.068(9) -0.026(10) 0.026(10) -0.089(11)
C64 0.100(11) 0.134(15) 0.125(14) -0.043(11) 0.031(10) -0.042(10)
C65 0.084(9) 0.076(10) 0.081(9) -0.035(8) 0.032(8) -0.021(7)
C66 0.045(7) 0.039(8) 0.088(10) -0.020(7) 0.019(7) -0.009(6)

loop_
_atom_type_symbol
_atom_type_description
_atom_type_scat_dispersion_real
_atom_type_scat_dispersion_imag
_atom_type_scat_source
C C 0.0033 0.0016 'International Tables Vol C Tables 4.2.6.8 and 6.1.1.4'
H H 0.0000 0.0000 'International Tables Vol C Tables 4.2.6.8 and 6.1.1.4'
O O 0.0106 0.0060 'International Tables Vol C Tables 4.2.6.8 and 6.1.1.4'
S S 0.1246 0.1234 'International Tables Vol C Tables 4.2.6.8 and 6.1.1.4'
Si Si 0.0817 0.0704 'International Tables Vol C Tables 4.2.6.8 and 6.1.1.4'

loop_
_geom_angle_atom_site_label_1
_geom_angle_atom_site_label_2
_geom_angle_atom_site_label_3
_geom_angle
O2 S1 O1 120.2(4)
O2 S1 C10 109.8(5)
O1 S1 C10 108.8(4)
O2 S1 C7 111.6(5)
O1 S1 C7 108.6(5)
C10 S1 C7 95.0(5)
C14 S2 C13 92.4(5)
C1 Si1 C6 111.0(6)
C1 Si1 C5 112.7(5)
C6 Si1 C5 108.9(5)
C1 Si1 C7 109.4(5)
C6 Si1 C7 106.0(4)
C5 Si1 C7 108.6(4)
C16 Si2 C13 108.3(5)
C16 Si2 C15 112.0(6)
C13 Si2 C15 105.0(5)
C16 Si2 C17 110.9(6)
C13 Si2 C17 112.8(5)
C15 Si2 C17 107.8(6)
C3 C1 C4 105.7(10)
C3 C1 C2 106.0(8)
C4 C1 C2 109.5(10)
C3 C1 Si1 113.9(8)
C4 C1 Si1 111.3(7)
C2 C1 Si1 110.1(7)
C8 C7 S1 105.5(6)
C8 C7 Si1 131.3(7)
S1 C7 Si1 123.2(5)
C7 C8 C9 117.4(8)
C10 C9 C11 108.5(8)
C10 C9 C8 113.2(9)
C11 C9 C8 138.3(9)
C9 C10 C21 113.7(8)
C9 C10 S1 108.9(8)
C21 C10 S1 137.3(7)
C14 C11 C12 112.0(8)
C14 C11 C9 106.9(8)
C12 C11 C9 141.0(9)
C13 C12 C11 113.2(9)
C12 C13 S2 109.5(6)
C12 C13 Si2 128.0(7)
S2 C13 Si2 122.3(6)
C11 C14 C21 113.1(8)
C11 C14 S2 112.8(7)
C21 C14 S2 133.7(7)
C18 C17 C19 113.7(10)
C18 C17 C20 107.3(9)
C19 C17 C20 105.3(8)
C18 C17 Si2 110.2(8)
C19 C17 Si2 110.8(7)
C20 C17 Si2 109.4(7)
C33 C21 C14 114.4(8)
C33 C21 C10 115.1(8)
C14 C21 C10 97.7(8)
C33 C21 C22 105.9(9)
C14 C21 C22 112.0(7)
C10 C21 C22 111.9(8)
C23 C22 C27 122.2(11)
C23 C22 C21 131.4(11)
C27 C22 C21 105.7(11)
C22 C23 C24 118.6(12)
C25 C24 C23 120.0(15)
C26 C25 C24 119.1(16)
C25 C26 C27 125.7(15)
C26 C27 C28 135.6(14)
C26 C27 C22 114.1(12)
C28 C27 C22 110.3(12)
C29 C28 C27 131.7(14)
C29 C28 C33 117.2(15)
C27 C28 C33 110.7(13)
C30 C29 C28 118.0(18)
C29 C30 C31 124.2(19)
C30 C31 C32 119.1(18)
C33 C32 C31 116.6(14)
C32 C33 C28 124.6(13)
C32 C33 C21 128.2(12)
C28 C33 C21 107.0(13)
O3 S3 O4 117.6(4)
O3 S3 C40 110.6(4)
O4 S3 C40 110.2(4)
O3 S3 C43 110.9(4)
O4 S3 C43 111.2(4)
C40 S3 C43 93.9(5)
C47 S4 C46 92.5(5)
C39 Si3 C38 112.3(5)
C39 Si3 C34 109.5(5)
C38 Si3 C34 112.7(5)
C39 Si3 C40 106.9(4)
C38 Si3 C40 108.5(4)
C34 Si3 C40 106.7(4)
C49 Si4 C48 110.0(4)
C49 Si4 C46 108.9(4)
C48 Si4 C46 107.0(4)
C49 Si4 C50 109.0(4)
C48 Si4 C50 112.4(4)
C46 Si4 C50 109.6(4)
C35 C34 C36 115.0(10)
C35 C34 C37 113.0(10)
C36 C34 C37 99.6(9)
C35 C34 Si3 115.5(9)
C36 C34 Si3 105.3(7)
C37 C34 Si3 107.0(7)
C41 C40 S3 111.8(6)
C41 C40 Si3 120.2(6)
S3 C40 Si3 127.3(5)
C40 C41 C42 107.9(8)
C43 C42 C44 110.0(8)
C43 C42 C41 117.1(8)
C44 C42 C41 132.7(9)
C42 C43 C54 113.4(7)
C42 C43 S3 109.2(7)
C54 C43 S3 137.3(7)
C47 C44 C45 116.2(8)
C47 C44 C42 103.2(8)
C45 C44 C42 140.5(9)
C46 C45 C44 110.8(8)
C45 C46 S4 111.0(6)
C45 C46 Si4 126.5(7)
S4 C46 Si4 122.5(5)
C44 C47 C54 116.7(7)
C44 C47 S4 109.5(7)
C54 C47 S4 133.5(7)
C52 C50 C51 107.9(9)
C52 C50 C53 107.0(8)
C51 C50 C53 109.0(8)
C52 C50 Si4 113.4(7)
C51 C50 Si4 111.1(7)
C53 C50 Si4 108.3(7)
C47 C54 C55 116.0(8)
C47 C54 C43 96.6(7)
C55 C54 C43 115.3(8)
C47 C54 C66 116.5(8)
C55 C54 C66 100.5(8)
C43 C54 C66 112.9(8)
C60 C55 C56 121.1(12)
C60 C55 C54 111.7(12)
C56 C55 C54 127.1(11)
C57 C56 C55 117.8(13)
C58 C57 C56 124.5(16)
C57 C58 C59 117.8(15)
C58 C59 C60 119.3(12)
C55 C60 C59 119.6(12)
C55 C60 C61 108.1(12)
C59 C60 C61 132.3(12)
C66 C61 C62 118.6(11)
C66 C61 C60 108.4(10)
C62 C61 C60 133.0(12)
C63 C62 C61 116.8(12)
C64 C63 C62 121.8(14)
C63 C64 C65 123.1(15)
C64 C65 C66 117.9(11)
C61 C66 C65 121.8(10)
C61 C66 C54 110.9(10)
C65 C66 C54 127.2(10)

loop_
_geom_bond_atom_site_label_1
_geom_bond_atom_site_label_2
_geom_bond_distance
S1 O2 1.420(8)
S1 O1 1.496(9)
S1 C10 1.771(9)
S1 C7 1.805(9)
S2 C14 1.694(9)
S2 C13 1.775(9)
Si1 C1 1.848(10)
Si1 C6 1.869(11)
Si1 C5 1.909(10)
Si1 C7 1.932(10)
Si2 C16 1.837(12)
Si2 C13 1.833(9)
Si2 C15 1.886(11)
Si2 C17 1.898(11)
C1 C3 1.494(14)
C1 C4 1.541(12)
C1 C2 1.579(13)
C7 C8 1.344(9)
C8 C9 1.489(12)
C9 C10 1.342(11)
C9 C11 1.482(11)
C10 C21 1.532(12)
C11 C14 1.375(11)
C11 C12 1.448(11)
C12 C13 1.376(11)
C14 C21 1.534(11)
C17 C18 1.481(12)
C17 C19 1.514(11)
C17 C20 1.598(13)
C21 C33 1.538(13)
C21 C22 1.592(13)
C22 C23 1.380(12)
C22 C27 1.463(13)
C23 C24 1.438(14)
C24 C25 1.410(17)
C25 C26 1.333(17)
C26 C27 1.418(14)
C27 C28 1.472(14)
C28 C29 1.405(15)
C28 C33 1.463(13)
C29 C30 1.342(18)
C30 C31 1.416(18)
C31 C32 1.423(17)
C32 C33 1.334(13)
S3 O3 1.449(7)
S3 O4 1.478(7)
S3 C40 1.745(9)
S3 C43 1.773(8)
S4 C47 1.718(8)
S4 C46 1.746(9)
Si3 C39 1.861(9)
Si3 C38 1.870(10)
Si3 C34 1.908(11)
Si3 C40 1.938(10)
Si4 C49 1.862(9)
Si4 C48 1.872(9)
Si4 C46 1.882(9)
Si4 C50 1.909(11)
C34 C35 1.468(14)
C34 C36 1.636(13)
C34 C37 1.636(13)
C40 C41 1.400(10)
C41 C42 1.539(11)
C42 C43 1.308(10)
C42 C44 1.493(11)
C43 C54 1.538(11)
C44 C47 1.368(10)
C44 C45 1.404(11)
C45 C46 1.386(10)
C47 C54 1.484(11)
C50 C52 1.543(12)
C50 C51 1.546(12)
C50 C53 1.563(11)
C54 C55 1.535(13)
C54 C66 1.544(13)
C55 C60 1.390(12)
C55 C56 1.423(14)
C56 C57 1.383(16)
C57 C58 1.384(15)
C58 C59 1.435(15)
C59 C60 1.443(14)
C60 C61 1.494(13)
C61 C66 1.397(12)
C61 C62 1.455(14)
C62 C63 1.458(14)
C63 C64 1.320(14)
C64 C65 1.387(14)
C65 C66 1.428(12)

loop_
_cod_related_entry_id
_cod_related_entry_database
_cod_related_entry_code
1 ChemSpider 30651587
